data_2236055
loop_
_publ_author_name
'Zeghouan, Ouahida'
'Bendjeddou, Lamia'
'Cherouana, Aouatef'
'Dahaoui, Slimane'
'Lecomte, Claude'

_publ_section_title
;
 <small>L</small>-Leucinium fluoride monohydrate
;
_journal_coeditor_code AA2065
_journal_issue 10
_journal_name_full 'Acta Crystallographica Section E'
_journal_page_first o2959
_journal_page_last o2960
_journal_paper_doi 10.1107/S1600536812039001
_journal_volume 68
_journal_year 2012
_chemical_formula_iupac 'C6 H14 N O2 +, F -, H2 O'
_chemical_formula_moiety 'C6 H14 N O2 +, F -, H2 O'
_chemical_formula_structural 'C6 H16 F N O3'
_chemical_formula_sum 'C6 H16 F N O3'
_chemical_formula_weight 169.20
_chemical_name_common 'L-Leucinium fluoride monohydrate'
_chemical_name_systematic 'L-Leucinium fluoride monohydrate'
_space_group_IT_number 19
_symmetry_cell_setting orthorhombic
_symmetry_space_group_name_Hall 'P 2ac 2ab'
_symmetry_space_group_name_H-M 'P 21 21 21'
_cell_angle_alpha 90
_cell_angle_beta 90
_cell_angle_gamma 90
_cell_formula_units_Z 4
_cell_length_a 5.70580(10)
_cell_length_b 5.82890(10)
_cell_length_c 27.3150(4)
_cell_measurement_reflns_used 27972
_cell_measurement_temperature 100
_cell_measurement_theta_max 30.47
_cell_measurement_theta_min 3.57
_cell_volume 908.46(3)
_computing_cell_refinement 'CrysAlis CCD (Oxford Diffraction, 2008)'
_computing_data_collection 'CrysAlis CCD  (Oxford Diffraction, 2008)'
_computing_data_reduction 'CrysAlis RED (Oxford Diffraction, 2008)'
_computing_molecular_graphics 'ORTEPIII (Farrugia, 1997)'
_computing_publication_material
;
WinGX (Farrugia, 1999), PARST97 (Nardelli, 1995), Mercury
(Macrae
<i>et al.</i>, 2006) and POVRay (Persistence of Vision Team,
2004)
;
_computing_structure_refinement 'SHELXL97 (Sheldrick, 2008)'
_computing_structure_solution 'SIR92 (Altomare <i>et al.</i>, 1993)'
_diffrn_ambient_temperature 100
_diffrn_detector_area_resol_mean 10.4508
_diffrn_measured_fraction_theta_full 0.999
_diffrn_measured_fraction_theta_max 0.999
_diffrn_measurement_device_type 'Oxford Diffraction Super Nova diffractometer with an Atlas detector'
_diffrn_measurement_method '\w scans'
_diffrn_radiation_monochromator graphite
_diffrn_radiation_source 'Enhance (Mo) X-ray Source'
_diffrn_radiation_type MoK\a
_diffrn_radiation_wavelength 0.71073
_diffrn_reflns_av_R_equivalents 0.039
_diffrn_reflns_av_sigmaI/netI 0.0196
_diffrn_reflns_limit_h_max 8
_diffrn_reflns_limit_h_min -8
_diffrn_reflns_limit_k_max 8
_diffrn_reflns_limit_k_min -8
_diffrn_reflns_limit_l_max 39
_diffrn_reflns_limit_l_min -39
_diffrn_reflns_number 27972
_diffrn_reflns_theta_full 30.47
_diffrn_reflns_theta_max 30.47
_diffrn_reflns_theta_min 3.57
_exptl_absorpt_coefficient_mu 0.109
_exptl_absorpt_correction_type none
_exptl_crystal_colour ' colourless'
_exptl_crystal_density_diffrn 1.237
_exptl_crystal_density_method 'Not Measured'
_exptl_crystal_description ' needle'
_exptl_crystal_F_000 368
_exptl_crystal_size_max 0.3
_exptl_crystal_size_mid 0.03
_exptl_crystal_size_min 0.02
_refine_diff_density_max 0.277
_refine_diff_density_min -0.142
_refine_ls_extinction_method ' none'
_refine_ls_goodness_of_fit_ref 1.062
_refine_ls_hydrogen_treatment mixed
_refine_ls_matrix_type full
_refine_ls_number_parameters 118
_refine_ls_number_reflns 2771
_refine_ls_number_restraints 7
_refine_ls_restrained_S_all 1.062
_refine_ls_R_factor_all 0.0328
_refine_ls_R_factor_gt 0.0299
_refine_ls_shift/su_max 0.001
_refine_ls_shift/su_mean 0.000
_refine_ls_structure_factor_coef Fsqd
_refine_ls_weighting_details 'calc w=1/[\s^2^(Fo^2^)+(0.0450P)^2^+0.0976P] where P=(Fo^2^+2Fc^2^)/3'
_refine_ls_weighting_scheme calc
_refine_ls_wR_factor_gt 0.0772
_refine_ls_wR_factor_ref 0.0782
_reflns_number_gt 2584
_reflns_number_total 2771
_reflns_threshold_expression I>2sigma(I)
_cod_data_source_file aa2065.cif
_cod_data_source_block I
_cod_database_code 2236055
_cod_database_fobs_code 2236055

loop_
_symmetry_equiv_pos_site_id
_symmetry_equiv_pos_as_xyz
1 x,y,z
2 1/2-x,-y,1/2+z
3 1/2+x,1/2-y,-z
4 -x,1/2+y,1/2-z

loop_
_atom_site_type_symbol
_atom_site_label
_atom_site_fract_x
_atom_site_fract_y
_atom_site_fract_z
_atom_site_U_iso_or_equiv
_atom_site_adp_type
_atom_site_calc_flag
_atom_site_refinement_flags
_atom_site_occupancy
_atom_site_symmetry_multiplicity
F F1 0.01929(10) 0.16104(10) 0.56810(2) 0.01618(13) Uani d . 1 1
O O1 -0.18388(14) 1.11050(12) 0.38989(3) 0.01957(16) Uani d D 1 1
O O1W 0.35872(12) 0.05014(12) 0.50292(3) 0.01595(15) Uani d D 1 1
H H1W 0.248(2) 0.090(2) 0.5214(4) 0.024 Uiso d D 1 1
H H2W 0.404(2) 0.152(2) 0.4837(4) 0.024 Uiso d D 1 1
O O2 -0.16963(15) 0.93446(14) 0.46240(3) 0.02415(18) Uani d . 1 1
N N1 0.20572(15) 0.68869(14) 0.44249(3) 0.01236(15) Uani d D 1 1
C C2 0.10845(16) 0.82520(16) 0.40113(3) 0.01163(16) Uani d . 1 1
H H2 0.2288 0.9319 0.3894 0.014 Uiso calc R 1 1
C C3 0.02982(17) 0.67306(17) 0.35844(3) 0.01419(17) Uani d . 1 1
H H3B -0.0459 0.7694 0.3342 0.017 Uiso calc R 1 1
H H3A -0.0867 0.5658 0.3705 0.017 Uiso calc R 1 1
C C1 -0.09782(17) 0.96280(16) 0.42137(3) 0.01297(17) Uani d . 1 1
C C4 0.2246(2) 0.5363(2) 0.33310(4) 0.0212(2) Uani d . 1 1
H H4 0.3018 0.4393 0.3576 0.025 Uiso calc R 1 1
C C5 0.1160(2) 0.38189(19) 0.29402(4) 0.0269(2) Uani d . 1 1
H H5A 0.2373 0.296 0.278 0.04 Uiso calc R 1 1
H H5C 0.0351 0.4746 0.2704 0.04 Uiso calc R 1 1
H H5B 0.0072 0.278 0.3091 0.04 Uiso calc R 1 1
C C6 0.4082(2) 0.6941(3) 0.31019(5) 0.0349(3) Uani d . 1 1
H H6A 0.4746 0.7906 0.3351 0.052 Uiso calc R 1 1
H H6B 0.3356 0.7877 0.2856 0.052 Uiso calc R 1 1
H H6C 0.5297 0.6032 0.2955 0.052 Uiso calc R 1 1
H H1 -0.294(3) 1.184(3) 0.4060(7) 0.052 Uiso d D 1 1
H H2N 0.317(3) 0.593(3) 0.4337(6) 0.042 Uiso d . 1 1
H H1N 0.090(3) 0.610(3) 0.4578(6) 0.042 Uiso d D 1 1
H H3N 0.263(3) 0.784(3) 0.4649(5) 0.042 Uiso d D 1 1

loop_
_atom_site_aniso_label
_atom_site_aniso_U_11
_atom_site_aniso_U_22
_atom_site_aniso_U_33
_atom_site_aniso_U_12
_atom_site_aniso_U_13
_atom_site_aniso_U_23
F1 0.0160(3) 0.0144(3) 0.0181(3) -0.0065(2) 0.0001(2) 0.0000(2)
O1 0.0231(4) 0.0191(3) 0.0164(3) 0.0124(3) 0.0043(3) 0.0044(3)
O1W 0.0147(3) 0.0115(3) 0.0216(3) 0.0002(3) 0.0031(3) 0.0007(3)
O2 0.0285(4) 0.0232(4) 0.0207(4) 0.0140(3) 0.0102(3) 0.0085(3)
N1 0.0130(4) 0.0112(3) 0.0129(3) 0.0033(3) 0.0003(3) 0.0004(3)
C2 0.0121(4) 0.0102(3) 0.0126(4) 0.0032(3) 0.0014(3) 0.0015(3)
C3 0.0152(4) 0.0143(4) 0.0130(4) 0.0026(4) -0.0006(3) -0.0015(3)
C1 0.0136(4) 0.0093(4) 0.0160(4) 0.0023(3) 0.0007(3) -0.0001(3)
C4 0.0251(5) 0.0235(5) 0.0149(4) 0.0123(4) -0.0013(4) -0.0040(4)
C5 0.0398(6) 0.0215(5) 0.0193(5) 0.0034(5) 0.0028(5) -0.0061(4)
C6 0.0188(5) 0.0536(8) 0.0322(6) -0.0022(5) 0.0076(5) -0.0192(6)

loop_
_atom_type_symbol
_atom_type_description
_atom_type_scat_dispersion_real
_atom_type_scat_dispersion_imag
_atom_type_scat_source
C C 0.0033 0.0016 'International Tables Vol C Tables 4.2.6.8 and 6.1.1.4'
H H 0 0 'International Tables Vol C Tables 4.2.6.8 and 6.1.1.4'
N N 0.0061 0.0033 'International Tables Vol C Tables 4.2.6.8 and 6.1.1.4'
O O 0.0106 0.006 'International Tables Vol C Tables 4.2.6.8 and 6.1.1.4'
F F 0.0171 0.0103 'International Tables Vol C Tables 4.2.6.8 and 6.1.1.4'

loop_
_geom_angle_atom_site_label_1
_geom_angle_atom_site_label_2
_geom_angle_atom_site_label_3
_geom_angle
_geom_angle_publ_flag
C1 O1 H1 105.0(12) no
H1W O1W H2W 114.5(11) no
H2N N1 H3N 108.6(16) no
H1N N1 H3N 105.5(15) no
C2 N1 H1N 110.4(11) no
C2 N1 H2N 113.7(11) no
C2 N1 H3N 109.0(10) no
H1N N1 H2N 109.4(16) no
O1 C1 O2 124.92(9) n
O2 C1 C2 121.78(8) n
O1 C1 C2 113.30(7) n
N1 C2 C3 112.16(8) n
C1 C2 C3 110.71(7) n
N1 C2 C1 107.04(7) n
C2 C3 C4 115.62(8) n
C3 C4 C5 109.14(9) n
C3 C4 C6 111.65(10) n
C5 C4 C6 110.28(10) n
N1 C2 H2 109.00 no
C3 C2 H2 109.00 no
C1 C2 H2 109.00 no
C2 C3 H3A 108.00 no
C2 C3 H3B 108.00 no
C4 C3 H3B 108.00 no
H3A C3 H3B 107.00 no
C4 C3 H3A 108.00 no
C5 C4 H4 109.00 no
C6 C4 H4 109.00 no
C3 C4 H4 109.00 no
C4 C5 H5A 109.00 no
C4 C5 H5B 110.00 no
H5A C5 H5B 109.00 no
H5A C5 H5C 110.00 no
C4 C5 H5C 109.00 no
H5B C5 H5C 109.00 no
C4 C6 H6B 109.00 no
C4 C6 H6C 110.00 no
C4 C6 H6A 109.00 no
H6A C6 H6C 110.00 no
H6B C6 H6C 109.00 no
H6A C6 H6B 109.00 no

loop_
_geom_bond_atom_site_label_1
_geom_bond_atom_site_label_2
_geom_bond_distance
_geom_bond_publ_flag
O1 C1 1.3121(12) n
O2 C1 1.2047(12) n
O1 H1 0.879(18) no
O1W H1W 0.841(11) no
O1W H2W 0.834(11) no
N1 C2 1.4891(12) n
N1 H2N 0.879(17) no
N1 H3N 0.889(16) no
N1 H1N 0.906(17) no
C1 C2 1.5278(13) n
C2 C3 1.5321(12) n
C3 C4 1.5329(15) n
C4 C5 1.5276(16) n
C4 C6 1.5281(18) n
C2 H2 0.9800 no
C3 H3B 0.9700 no
C3 H3A 0.9700 no
C4 H4 0.9800 no
C5 H5B 0.9600 no
C5 H5C 0.9600 no
C5 H5A 0.9600 no
C6 H6C 0.9600 no
C6 H6A 0.9600 no
C6 H6B 0.9600 no

loop_
_geom_hbond_atom_site_label_D
_geom_hbond_atom_site_label_H
_geom_hbond_atom_site_label_A
_geom_hbond_site_symmetry_A
_geom_hbond_distance_DH
_geom_hbond_distance_HA
_geom_hbond_distance_DA
_geom_hbond_angle_DHA
_geom_hbond_publ_flag
N1 H1N O1W 3_456 0.906(17) 1.940(17) 2.8428(11) 173.9(15) yes
N1 H2N F1 3_556 0.879(17) 1.878(17) 2.7277(10) 162.1(16) yes
N1 H3N O1W 1_565 0.889(16) 1.945(16) 2.8152(11) 165.8(15) yes
O1 H1 F1 3_466 0.879(18) 1.566(18) 2.4410(10) 173.8(18) yes
O1W H1W F1 . 0.841(11) 1.871(11) 2.7090(9) 173.6(11) yes
O1W H2W F1 3_556 0.834(11) 1.903(11) 2.7271(9) 169.5(11) yes
C4 H4 F1 3_556 0.9800 2.4500 3.3813(12) 159.00 yes

loop_
_geom_torsion_atom_site_label_1
_geom_torsion_atom_site_label_2
_geom_torsion_atom_site_label_3
_geom_torsion_atom_site_label_4
_geom_torsion
_geom_torsion_publ_flag
O1 C1 C2 N1 172.87(8) no
O1 C1 C2 C3 -64.60(10) no
O2 C1 C2 N1 -6.99(12) no
O2 C1 C2 C3 115.54(10) no
N1 C2 C3 C4 -63.80(10) n
C1 C2 C3 C4 176.70(8) n
C2 C3 C4 C5 176.10(8) n
C2 C3 C4 C6 -61.73(11) n

loop_
_cod_related_entry_id
_cod_related_entry_database
_cod_related_entry_code
1 ChemSpider 30658019
